data_9010838
loop_
_publ_author_name
'Pekov, I. V.'
'Perchiazzi, N.'
'Merlino, S.'
'Kalachev, V. N.'
'Merlini, M.'
'Zadov, A. E.'

_publ_section_title
;Chukanovite, Fe2(CO3)(OH)2, a new mineral from the weathered iron meteorite
 Dronino Locality: Dronino meteorite, Dronino village, Kasimov district,
 Ryazan Oblast, Russia
;
_journal_name_full 'European Journal of Mineralogy'
_journal_page_first 891
_journal_page_last 898
_journal_paper_doi 10.1127/0935-1221/2007/0019-1767
_journal_volume 19
_journal_year 2007
_chemical_compound_source 'Dronino meteorite, Dronino village, Kasimov district, Ryazan Oblast, Russia'
_chemical_formula_sum 'C H2 Fe2 O5'
_chemical_name_mineral Chukanovite
_space_group_IT_number 14
_symmetry_space_group_name_Hall '-P 2yab'
_symmetry_space_group_name_H-M 'P 1 21/a 1'
_cell_angle_alpha 90
_cell_angle_beta 97.78
_cell_angle_gamma 90
_cell_formula_units_Z 4
_cell_length_a 12.396
_cell_length_b 9.407
_cell_length_c 3.2152
_cell_volume 371.471
_database_code_amcsd 0007252
_exptl_crystal_density_diffrn 3.678
_cod_original_formula_sum 'Fe2 C O5 H2'
_cod_database_code 9010838

loop_
_space_group_symop_operation_xyz
x,y,z
1/2+x,1/2-y,z
1/2-x,1/2+y,-z
-x,-y,-z

loop_
_atom_site_label
_atom_site_fract_x
_atom_site_fract_y
_atom_site_fract_z
_atom_site_U_iso_or_equiv
_atom_site_type_symbol
_atom_site_attached_hydrogens
Fe1 0.21140 0.00050 0.97900 0.01418 Fe 0
Fe2 0.39830 0.76750 0.55400 0.01418 Fe 0
C 0.14300 -0.26500 0.49300 0.03800 C 0
O1 0.13900 -0.13500 0.36800 0.02026 O 0
O2 0.23300 -0.33200 0.54600 0.02026 O 0
O3 0.05500 -0.32800 0.55600 0.02026 O 0
O-H4 0.37900 0.90000 0.05800 0.02026 O 1
O-H5 0.42700 0.61900 0.13200 0.02026 O 1

loop_
_cod_changelog_entry_id
_cod_changelog_entry_author
_cod_changelog_entry_date
_cod_changelog_entry_text
1
;cod-tools version 3.8.0
Id: cif_guess_AMCSD_atom_types 9574 2023-05-10 09:00:05Z saulius
;
2023-05-10T18:52:44+03:00
;Derived atom types and hydrogen counts
from atom names that follow the AMCSD naming convention
(Wat == water, O-H == hydroxyl).
;

loop_
_cod_related_entry_id
_cod_related_entry_database
_cod_related_entry_code
1 AMCSD 0007252
